data_4089669
loop_
_publ_author_name
'Radlauer, Madalyn R.'
'Agapie, Theodor'

_publ_section_title
;
 Bimetallic Zirconium Amine Bis(phenolate) Polymerization Catalysts:
 Enhanced Activity and Tacticity Control for Polyolefin Synthesis.
;
_journal_issue 13
_journal_name_full Organometallics
_journal_page_first 3247
_journal_page_last 3250
_journal_paper_doi 10.1021/om500608j
_journal_volume 33
_journal_year 2014
_chemical_formula_moiety 'C84 H100 N2 O6 Zr2'
_chemical_formula_sum 'C84 H100 N2 O6 Zr2'
_chemical_formula_weight 1416.09
_space_group_crystal_system monoclinic
_space_group_IT_number 4
_space_group_name_Hall 'P 2yb'
_space_group_name_H-M_alt 'P 1 21 1'
_atom_sites_solution_hydrogens geom
_audit_creation_date 2013-12-18
_audit_creation_method
;
Olex2 1.2
(compiled 2013.09.17 svn.r2790 for OlexSys, GUI svn.r4601),
 SHELXL-2013,
 and manual edit
;
_cell_angle_alpha 90
_cell_angle_beta 105.5095(17)
_cell_angle_gamma 90
_cell_formula_units_Z 2
_cell_length_a 9.6061(4)
_cell_length_b 29.2804(13)
_cell_length_c 17.7516(8)
_cell_measurement_reflns_used 9410
_cell_measurement_temperature 100
_cell_measurement_theta_max 29.22
_cell_measurement_theta_min 2.20
_cell_volume 4811.2(4)
_computing_cell_refinement 'SAINT V8.34A (Bruker-AXS, 2007)'
_computing_data_collection 'APEX2 2013.10-0 (Bruker-AXS, 2007)'
_computing_data_reduction 'SAINT V8.34A (Bruker-AXS, 2007)'
_computing_molecular_graphics 'DIAMOND 3 (Crystal Impact, 1999)'
_computing_publication_material 'Olex2 (Dolomanov et al., 2009)'
_computing_structure_refinement 'SHELXL-2013/2 (Sheldrick, 2013)'
_computing_structure_solution 'XT (Sheldrick, 2012)'
_diffrn_ambient_temperature 100
_diffrn_detector_area_resol_mean 8.33
_diffrn_measured_fraction_theta_full 1.000
_diffrn_measured_fraction_theta_max 0.960
_diffrn_measurement_device_type 'Bruker APEX-II CCD'
_diffrn_measurement_method '\f and \w scans'
_diffrn_radiation_type MoK\a
_diffrn_radiation_wavelength 0.71073
_diffrn_reflns_av_R_equivalents 0.0611
_diffrn_reflns_av_unetI/netI 0.0975
_diffrn_reflns_Laue_measured_fraction_full 1.000
_diffrn_reflns_Laue_measured_fraction_max 0.960
_diffrn_reflns_limit_h_max 15
_diffrn_reflns_limit_h_min -14
_diffrn_reflns_limit_k_max 44
_diffrn_reflns_limit_k_min -45
_diffrn_reflns_limit_l_max 27
_diffrn_reflns_limit_l_min -26
_diffrn_reflns_number 139418
_diffrn_reflns_point_group_measured_fraction_full 1.000
_diffrn_reflns_point_group_measured_fraction_max 0.935
_diffrn_reflns_theta_full 25.242
_diffrn_reflns_theta_max 34.160
_diffrn_reflns_theta_min 1.190
_diffrn_source_current 30
_diffrn_source_power 1.5
_diffrn_source_target Mo
_diffrn_source_voltage 50
_exptl_absorpt_coefficient_mu 0.258
_exptl_absorpt_correction_T_max 1.0000
_exptl_absorpt_correction_T_min 0.8589
_exptl_absorpt_correction_type multi-scan
_exptl_absorpt_process_details
;
SADABS-2012/1 (Bruker,2012) was used for absorption correction.
wR2(int) was 0.0665 before and 0.0592 after correction.
The Ratio of minimum to maximum transmission is 0.8589.
The \l/2 correction factor is 0.0015.
;
_exptl_crystal_colour yellow
_exptl_crystal_colour_primary yellow
_exptl_crystal_density_diffrn 0.978
_exptl_crystal_description block
_exptl_crystal_F_000 1492
_exptl_crystal_size_max 0.37
_exptl_crystal_size_mid 0.28
_exptl_crystal_size_min 0.22
_platon_squeeze_details
;
 Solvent molecule disorder could not be resolved so squeeze was 
 employed. Data are listed for all voids in the P1 unit cell.
;
_refine_diff_density_max 0.904
_refine_diff_density_min -0.854
_refine_diff_density_rms 0.071
_refine_ls_abs_structure_details
;
 Flack x determined using 9431 quotients [(I+)-(I-)]/[(I+)+(I-)]
 (Parsons and Flack (2004), Acta Cryst. A60, s61).
;
_refine_ls_abs_structure_Flack -0.012(9)
_refine_ls_extinction_method none
_refine_ls_goodness_of_fit_ref 0.987
_refine_ls_hydrogen_treatment mixed
_refine_ls_matrix_type full
_refine_ls_number_parameters 863
_refine_ls_number_reflns 37155
_refine_ls_number_restraints 1
_refine_ls_restrained_S_all 0.987
_refine_ls_R_factor_all 0.0823
_refine_ls_R_factor_gt 0.0502
_refine_ls_shift/su_max 0.082
_refine_ls_shift/su_mean 0.001
_refine_ls_structure_factor_coef Fsqd
_refine_ls_weighting_details 'w=1/[\s^2^(Fo^2^)+(0.0400P)^2^] where P=(Fo^2^+2Fc^2^)/3'
_refine_ls_weighting_scheme calc
_refine_ls_wR_factor_gt 0.0879
_refine_ls_wR_factor_ref 0.0955
_reflns_Friedel_coverage 0.917
_reflns_Friedel_fraction_full 0.999
_reflns_Friedel_fraction_max 0.910
_reflns_number_gt 25563
_reflns_number_total 37155
_reflns_threshold_expression 'I > 2\s(I)'
_cod_data_source_file om500608j_si_002.cif
_cod_data_source_block mrr35_sq
_cod_database_code 4089669
_shelx_space_group_comment
;
The symmetry employed for this shelxl refinement is uniquely defined
by the following loop, which should always be used as a source of
symmetry information in preference to the above space-group names.
They are only intended as comments.
;
_shelx_estimated_absorpt_t_max 0.945
_shelx_estimated_absorpt_t_min 0.911
_olex2_refinement_description
;
1. Fixed Uiso
 At 1.2 times of:
  All C(H) groups, All C(H,H) groups
 At 1.5 times of:
  All C(H,H,H) groups
2.a Secondary CH2 refined with riding coordinates:
 C7(H7A,H7B), C14(H14A,H14B), C19(H19A,H19B), C20(H20A,H20B), C41(H41A,H41B),
 C48(H48A,H48B), C49(H49A,H49B), C50(H50A,H50B), C57(H57A,H57B), C64(H64A,H64B),
  C71(H71A,H71B), C78(H78A,H78B)
2.b Aromatic/amide H refined with riding coordinates:
 C3(H3), C5(H5), C10(H10), C12(H12), C33(H33), C35(H35), C44(H44), C46(H46),
 C59(H59), C60(H60), C61(H61), C62(H62), C63(H63), C66(H66), C67(H67), C68(H68),
  C69(H69), C70(H70), C73(H73), C74(H74), C75(H75), C76(H76), C77(H77),
 C80(H80), C81(H81), C82(H82), C83(H83), C84(H84)
2.c Idealised Me refined as rotating group:
 C16(H16A,H16B,H16C), C17(H17A,H17B,H17C), C18(H18A,H18B,H18C), C27(H27A,H27B,
 H27C), C28(H28A,H28B,H28C), C29(H29A,H29B,H29C), C30(H30A,H30B,H30C), C38(H38A,
 H38B,H38C), C39(H39A,H39B,H39C), C40(H40A,H40B,H40C), C51(H51A,H51B,H51C),
 C52(H52A,H52B,H52C), C53(H53A,H53B,H53C), C54(H54A,H54B,H54C), C55(H55A,H55B,
 H55C), C56(H56A,H56B,H56C)
;

loop_
_space_group_symop_operation_xyz
'x, y, z'
'-x, y+1/2, -z'

loop_
_atom_site_label
_atom_site_type_symbol
_atom_site_fract_x
_atom_site_fract_y
_atom_site_fract_z
_atom_site_U_iso_or_equiv
_atom_site_adp_type
_atom_site_occupancy
_atom_site_site_symmetry_order
_atom_site_calc_flag
_atom_site_refinement_flags_posn
Zr1 Zr 0.78683(3) 0.16230(2) 0.73554(2) 0.01743(6) Uani 1 1 d .
Zr2 Zr 1.13001(3) 0.30269(2) 1.07661(2) 0.01859(6) Uani 1 1 d .
O1 O 0.8010(2) 0.09525(7) 0.75235(13) 0.0270(5) Uani 1 1 d .
O2 O 0.7928(2) 0.22188(7) 0.68244(11) 0.0203(4) Uani 1 1 d .
O3 O 1.0379(2) 0.15254(8) 0.72406(12) 0.0275(6) Uani 1 1 d .
O4 O 1.2094(2) 0.27817(8) 1.18369(12) 0.0294(5) Uani 1 1 d .
O5 O 1.0865(2) 0.34713(7) 0.98856(11) 0.0204(4) Uani 1 1 d .
O6 O 1.3799(2) 0.30636(8) 1.07243(11) 0.0235(4) Uani 1 1 d .
N1 N 0.7913(2) 0.13609(8) 0.60400(14) 0.0182(5) Uani 1 1 d .
N2 N 1.2465(2) 0.37174(8) 1.14526(13) 0.0194(5) Uani 1 1 d .
C1 C 0.8314(3) 0.05624(10) 0.7194(2) 0.0244(7) Uani 1 1 d .
C2 C 0.9053(3) 0.02067(11) 0.7668(2) 0.0275(7) Uani 1 1 d .
C3 C 0.9300(4) -0.01899(11) 0.7306(2) 0.0358(8) Uani 1 1 d .
H3 H 0.9790 -0.0427 0.7614 0.043 Uiso 1 1 calc R
C4 C 0.8843(4) -0.02511(11) 0.6490(2) 0.0358(8) Uani 1 1 d .
C5 C 0.8179(4) 0.01140(11) 0.6045(2) 0.0323(8) Uani 1 1 d .
H5 H 0.7915 0.0086 0.5504 0.039 Uiso 1 1 calc R
C6 C 0.7888(3) 0.05234(10) 0.6377(2) 0.0245(7) Uani 1 1 d .
C7 C 0.7136(3) 0.09098(10) 0.58871(18) 0.0220(6) Uani 1 1 d .
H7A H 0.6188 0.0946 0.5975 0.026 Uiso 1 1 calc R
H7B H 0.6997 0.0831 0.5341 0.026 Uiso 1 1 calc R
C8 C 0.8084(3) 0.24073(10) 0.61625(17) 0.0193(6) Uani 1 1 d .
C9 C 0.8743(3) 0.28406(10) 0.61736(16) 0.0202(6) Uani 1 1 d .
C10 C 0.8857(3) 0.30152(11) 0.54662(16) 0.0260(6) Uani 1 1 d .
H10 H 0.9273 0.3302 0.5466 0.031 Uiso 1 1 calc R
C11 C 0.8385(4) 0.27865(11) 0.47564(18) 0.0295(7) Uani 1 1 d .
C12 C 0.7813(3) 0.23544(10) 0.47805(17) 0.0248(7) Uani 1 1 d .
H12 H 0.7531 0.2187 0.4320 0.030 Uiso 1 1 calc R
C13 C 0.7644(3) 0.21625(9) 0.54618(17) 0.0193(6) Uani 1 1 d .
C14 C 0.6994(3) 0.16937(9) 0.54673(17) 0.0210(6) Uani 1 1 d .
H14A H 0.6807 0.1565 0.4946 0.025 Uiso 1 1 calc R
H14B H 0.6072 0.1726 0.5588 0.025 Uiso 1 1 calc R
C15 C 0.8535(4) 0.30038(13) 0.39965(17) 0.0342(8) Uani 1 1 d .
C16 C 0.7902(4) 0.34845(13) 0.3907(2) 0.0396(9) Uani 1 1 d .
H16A H 0.6896 0.3470 0.3891 0.059 Uiso 1 1 calc GR
H16B H 0.8008 0.3618 0.3432 0.059 Uiso 1 1 calc GR
H16C H 0.8404 0.3668 0.4343 0.059 Uiso 1 1 calc GR
C17 C 1.0133(4) 0.30402(16) 0.4023(2) 0.0532(11) Uani 1 1 d .
H17A H 1.0612 0.3236 0.4447 0.080 Uiso 1 1 calc GR
H17B H 1.0226 0.3166 0.3539 0.080 Uiso 1 1 calc GR
H17C H 1.0564 0.2742 0.4098 0.080 Uiso 1 1 calc GR
C18 C 0.7669(6) 0.27285(17) 0.3270(2) 0.0735(17) Uani 1 1 d .
H18A H 0.7994 0.2417 0.3314 0.110 Uiso 1 1 calc GR
H18B H 0.7820 0.2861 0.2804 0.110 Uiso 1 1 calc GR
H18C H 0.6658 0.2738 0.3245 0.110 Uiso 1 1 calc GR
C19 C 0.9378(3) 0.13189(11) 0.59130(19) 0.0271(7) Uani 1 1 d .
H19A H 0.9328 0.1404 0.5378 0.033 Uiso 1 1 calc R
H19B H 0.9685 0.1003 0.5984 0.033 Uiso 1 1 calc R
C20 C 1.0482(3) 0.16133(14) 0.64588(19) 0.0336(7) Uani 1 1 d .
H20A H 1.1444 0.1539 0.6417 0.040 Uiso 1 1 calc R
H20B H 1.0294 0.1933 0.6328 0.040 Uiso 1 1 calc R
C21 C 0.9332(3) 0.30981(9) 0.69197(16) 0.0184(6) Uani 1 1 d .
C22 C 1.0836(3) 0.31176(9) 0.72544(18) 0.0239(6) Uani 1 1 d .
C23 C 1.1393(3) 0.33904(10) 0.79268(18) 0.0248(7) Uani 1 1 d .
C24 C 1.0460(3) 0.36518(9) 0.82308(16) 0.0193(6) Uani 1 1 d .
C25 C 0.8970(3) 0.36271(10) 0.79117(16) 0.0217(6) Uani 1 1 d .
C26 C 0.8391(3) 0.33383(11) 0.72647(17) 0.0224(6) Uani 1 1 d .
C27 C 1.1882(4) 0.28586(13) 0.6902(2) 0.0426(9) Uani 1 1 d .
H27A H 1.1348 0.2679 0.6468 0.064 Uiso 1 1 calc GR
H27B H 1.2473 0.2661 0.7290 0.064 Uiso 1 1 calc GR
H27C H 1.2485 0.3072 0.6725 0.064 Uiso 1 1 calc GR
C28 C 1.2996(4) 0.33899(15) 0.8304(2) 0.0486(11) Uani 1 1 d .
H28A H 1.3316 0.3083 0.8439 0.073 Uiso 1 1 calc GR
H28B H 1.3203 0.3574 0.8768 0.073 Uiso 1 1 calc GR
H28C H 1.3491 0.3513 0.7946 0.073 Uiso 1 1 calc GR
C29 C 0.7937(4) 0.39066(13) 0.8232(2) 0.0373(9) Uani 1 1 d .
H29A H 0.7300 0.3706 0.8409 0.056 Uiso 1 1 calc GR
H29B H 0.7381 0.4102 0.7828 0.056 Uiso 1 1 calc GR
H29C H 0.8473 0.4089 0.8661 0.056 Uiso 1 1 calc GR
C30 C 0.6775(4) 0.33030(13) 0.69343(19) 0.0345(8) Uani 1 1 d .
H30A H 0.6403 0.3589 0.6702 0.052 Uiso 1 1 calc GR
H30B H 0.6338 0.3230 0.7346 0.052 Uiso 1 1 calc GR
H30C H 0.6556 0.3067 0.6544 0.052 Uiso 1 1 calc GR
C31 C 1.1210(3) 0.38871(9) 0.96597(17) 0.0190(6) Uani 1 1 d .
C32 C 1.1076(3) 0.39839(10) 0.88712(17) 0.0207(6) Uani 1 1 d .
C33 C 1.1523(4) 0.44136(10) 0.86820(18) 0.0270(7) Uani 1 1 d .
H33 H 1.1451 0.4479 0.8160 0.032 Uiso 1 1 calc R
C34 C 1.2074(4) 0.47489(11) 0.92430(19) 0.0292(7) Uani 1 1 d .
C35 C 1.2154(4) 0.46420(10) 1.00108(18) 0.0264(7) Uani 1 1 d .
H35 H 1.2508 0.4859 1.0396 0.032 Uiso 1 1 calc R
C36 C 1.1721(3) 0.42196(10) 1.02266(17) 0.0208(6) Uani 1 1 d .
C37 C 1.2562(5) 0.52087(12) 0.8985(2) 0.0473(11) Uani 1 1 d .
C38 C 1.2705(8) 0.55685(15) 0.9615(3) 0.091(2) Uani 1 1 d .
H38A H 1.1854 0.5568 0.9800 0.137 Uiso 1 1 calc GR
H38B H 1.2819 0.5864 0.9403 0.137 Uiso 1 1 calc GR
H38C H 1.3535 0.5502 1.0041 0.137 Uiso 1 1 calc GR
C39 C 1.4006(6) 0.51385(19) 0.8789(4) 0.098(2) Uani 1 1 d .
H39A H 1.4734 0.5057 0.9255 0.147 Uiso 1 1 calc GR
H39B H 1.4279 0.5416 0.8578 0.147 Uiso 1 1 calc GR
H39C H 1.3909 0.4898 0.8410 0.147 Uiso 1 1 calc GR
C40 C 1.1455(6) 0.53750(15) 0.8250(3) 0.0727(16) Uani 1 1 d .
H40A H 1.1404 0.5162 0.7832 0.109 Uiso 1 1 calc GR
H40B H 1.1741 0.5669 0.8104 0.109 Uiso 1 1 calc GR
H40C H 1.0525 0.5399 0.8351 0.109 Uiso 1 1 calc GR
C41 C 1.1678(3) 0.41316(10) 1.10630(17) 0.0202(6) Uani 1 1 d .
H41A H 1.2077 0.4397 1.1374 0.024 Uiso 1 1 calc R
H41B H 1.0675 0.4106 1.1069 0.024 Uiso 1 1 calc R
C42 C 1.2814(3) 0.28880(11) 1.25806(17) 0.0263(7) Uani 1 1 d .
C43 C 1.3388(4) 0.25358(12) 1.31133(19) 0.0312(8) Uani 1 1 d .
C44 C 1.4048(4) 0.26538(14) 1.3875(2) 0.0367(9) Uani 1 1 d .
H44 H 1.4407 0.2423 1.4235 0.044 Uiso 1 1 calc R
C45 C 1.4201(4) 0.31107(14) 1.41291(18) 0.0386(9) Uani 1 1 d .
C46 C 1.3633(3) 0.34480(12) 1.35846(18) 0.0291(7) Uani 1 1 d .
H46 H 1.3716 0.3752 1.3742 0.035 Uiso 1 1 calc R
C47 C 1.2944(3) 0.33446(12) 1.28098(17) 0.0244(7) Uani 1 1 d .
C48 C 1.2231(3) 0.37204(11) 1.22616(17) 0.0230(6) Uani 1 1 d .
H48A H 1.2574 0.4010 1.2505 0.028 Uiso 1 1 calc R
H48B H 1.1200 0.3706 1.2206 0.028 Uiso 1 1 calc R
C49 C 1.4034(3) 0.37475(11) 1.15093(18) 0.0250(7) Uani 1 1 d .
H49A H 1.4578 0.3597 1.1983 0.030 Uiso 1 1 calc R
H49B H 1.4325 0.4066 1.1538 0.030 Uiso 1 1 calc R
C50 C 1.4370(3) 0.35262(11) 1.08096(18) 0.0246(7) Uani 1 1 d .
H50A H 1.3936 0.3701 1.0342 0.030 Uiso 1 1 calc R
H50B H 1.5407 0.3519 1.0881 0.030 Uiso 1 1 calc R
C51 C 1.1691(4) 0.1610(2) 0.7818(2) 0.0669(14) Uani 1 1 d .
H51A H 1.1789 0.1932 0.7922 0.100 Uiso 1 1 calc GR
H51B H 1.2488 0.1505 0.7633 0.100 Uiso 1 1 calc GR
H51C H 1.1686 0.1450 0.8289 0.100 Uiso 1 1 calc GR
C52 C 1.4815(4) 0.27339(13) 1.1149(2) 0.0373(8) Uani 1 1 d .
H52A H 1.5093 0.2813 1.1694 0.056 Uiso 1 1 calc GR
H52B H 1.5654 0.2731 1.0952 0.056 Uiso 1 1 calc GR
H52C H 1.4377 0.2437 1.1085 0.056 Uiso 1 1 calc GR
C53 C 0.9584(4) 0.02835(12) 0.8545(2) 0.0385(9) Uani 1 1 d .
H53A H 1.0244 0.0536 0.8649 0.058 Uiso 1 1 calc GR
H53B H 1.0067 0.0014 0.8791 0.058 Uiso 1 1 calc GR
H53C H 0.8776 0.0349 0.8750 0.058 Uiso 1 1 calc GR
C54 C 0.9123(5) -0.06917(12) 0.6102(3) 0.0521(11) Uani 1 1 d .
H54A H 0.9714 -0.0890 0.6487 0.078 Uiso 1 1 calc GR
H54B H 0.9612 -0.0624 0.5709 0.078 Uiso 1 1 calc GR
H54C H 0.8220 -0.0839 0.5863 0.078 Uiso 1 1 calc GR
C55 C 1.3293(5) 0.20524(13) 1.2839(2) 0.0470(10) Uani 1 1 d .
H55A H 1.2315 0.1984 1.2558 0.071 Uiso 1 1 calc GR
H55B H 1.3591 0.1852 1.3281 0.071 Uiso 1 1 calc GR
H55C H 1.3914 0.2010 1.2501 0.071 Uiso 1 1 calc GR
C56 C 1.4869(5) 0.32227(16) 1.4974(2) 0.0540(11) Uani 1 1 d .
H56A H 1.5540 0.2987 1.5208 0.081 Uiso 1 1 calc GR
H56B H 1.4126 0.3244 1.5242 0.081 Uiso 1 1 calc GR
H56C H 1.5369 0.3509 1.5012 0.081 Uiso 1 1 calc GR
C57 C 0.9201(4) 0.18354(12) 0.85552(19) 0.0307(7) Uani 1 1 d .
H57A H 0.9698 0.1580 0.8859 0.037 Uiso 1 1 calc R
H57B H 0.9886 0.2075 0.8534 0.037 Uiso 1 1 calc R
C58 C 0.8008(3) 0.19986(12) 0.88344(18) 0.0271(7) Uani 1 1 d .
C59 C 0.7234(4) 0.17108(13) 0.92050(19) 0.0396(9) Uani 1 1 d .
H59 H 0.7547 0.1412 0.9316 0.047 Uiso 1 1 calc R
C60 C 0.6016(4) 0.18574(15) 0.9411(2) 0.0520(11) Uani 1 1 d .
H60 H 0.5540 0.1661 0.9670 0.062 Uiso 1 1 calc R
C61 C 0.5509(4) 0.22976(16) 0.9232(2) 0.0515(11) Uani 1 1 d .
H61 H 0.4668 0.2393 0.9350 0.062 Uiso 1 1 calc R
C62 C 0.6261(4) 0.25977(14) 0.8873(2) 0.0426(9) Uani 1 1 d .
H62 H 0.5940 0.2897 0.8770 0.051 Uiso 1 1 calc R
C63 C 0.7479(4) 0.24529(12) 0.8672(2) 0.0330(8) Uani 1 1 d .
H63 H 0.7963 0.2655 0.8426 0.040 Uiso 1 1 calc R
C64 C 0.5417(3) 0.16412(14) 0.72908(17) 0.0249(6) Uani 1 1 d .
H64A H 0.5217 0.1386 0.7595 0.030 Uiso 1 1 calc R
H64B H 0.5235 0.1918 0.7548 0.030 Uiso 1 1 calc R
C65 C 0.4369(3) 0.16234(12) 0.65178(16) 0.0227(6) Uani 1 1 d .
C66 C 0.3833(4) 0.12136(13) 0.6159(2) 0.0366(9) Uani 1 1 d .
H66 H 0.4107 0.0938 0.6417 0.044 Uiso 1 1 calc R
C67 C 0.2885(5) 0.1216(3) 0.5412(3) 0.079(2) Uani 1 1 d .
H67 H 0.2545 0.0940 0.5173 0.095 Uiso 1 1 calc R
C68 C 0.2439(5) 0.1621(4) 0.5018(3) 0.104(3) Uani 1 1 d .
H68 H 0.1816 0.1620 0.4517 0.124 Uiso 1 1 calc R
C69 C 0.2947(6) 0.2030(3) 0.5391(3) 0.092(2) Uani 1 1 d .
H69 H 0.2632 0.2306 0.5144 0.110 Uiso 1 1 calc R
C70 C 0.3909(4) 0.20306(15) 0.6119(2) 0.0443(10) Uani 1 1 d .
H70 H 0.4261 0.2307 0.6351 0.053 Uiso 1 1 calc R
C71 C 1.1386(4) 0.24086(11) 1.0035(2) 0.0297(7) Uani 1 1 d .
H71A H 1.0470 0.2399 0.9637 0.036 Uiso 1 1 calc R
H71B H 1.2118 0.2471 0.9764 0.036 Uiso 1 1 calc R
C72 C 1.1659(4) 0.19396(12) 1.0341(2) 0.0355(8) Uani 1 1 d .
C73 C 1.0755(5) 0.17379(12) 1.0734(2) 0.0455(10) Uani 1 1 d .
H73 H 0.9965 0.1903 1.0793 0.055 Uiso 1 1 calc R
C74 C 1.0966(7) 0.13107(18) 1.1037(3) 0.0766(16) Uani 1 1 d .
H74 H 1.0330 0.1188 1.1296 0.092 Uiso 1 1 calc R
C75 C 1.2159(8) 0.10541(18) 1.0954(4) 0.097(2) Uani 1 1 d .
H75 H 1.2346 0.0766 1.1181 0.116 Uiso 1 1 calc R
C76 C 1.3042(7) 0.12339(17) 1.0536(4) 0.094(2) Uani 1 1 d .
H76 H 1.3796 0.1062 1.0447 0.113 Uiso 1 1 calc R
C77 C 1.2794(5) 0.16786(16) 1.0243(3) 0.0647(13) Uani 1 1 d .
H77 H 1.3414 0.1802 0.9975 0.078 Uiso 1 1 calc R
C78 C 0.8956(3) 0.29994(13) 1.08613(19) 0.0296(7) Uani 1 1 d .
H78A H 0.8363 0.2845 1.0403 0.035 Uiso 1 1 calc R
H78B H 0.8931 0.2818 1.1315 0.035 Uiso 1 1 calc R
C79 C 0.8324(3) 0.34485(11) 1.09273(18) 0.0249(7) Uani 1 1 d .
C80 C 0.8267(3) 0.36339(13) 1.1639(2) 0.0328(8) Uani 1 1 d .
H80 H 0.8615 0.3465 1.2094 0.039 Uiso 1 1 calc R
C81 C 0.7694(4) 0.40730(13) 1.1685(2) 0.0394(9) Uani 1 1 d .
H81 H 0.7654 0.4189 1.2167 0.047 Uiso 1 1 calc R
C82 C 0.7203(4) 0.43245(12) 1.1032(3) 0.0445(10) Uani 1 1 d .
H82 H 0.6833 0.4615 1.1062 0.053 Uiso 1 1 calc R
C83 C 0.7252(4) 0.41488(13) 1.0319(2) 0.0421(9) Uani 1 1 d .
H83 H 0.6911 0.4323 0.9870 0.051 Uiso 1 1 calc R
C84 C 0.7791(3) 0.37245(12) 1.0263(2) 0.0309(8) Uani 1 1 d .
H84 H 0.7807 0.3614 0.9774 0.037 Uiso 1 1 calc R

loop_
_atom_site_aniso_label
_atom_site_aniso_U_11
_atom_site_aniso_U_22
_atom_site_aniso_U_33
_atom_site_aniso_U_23
_atom_site_aniso_U_13
_atom_site_aniso_U_12
Zr1 0.01815(13) 0.01940(13) 0.01576(13) -0.00032(12) 0.00633(10) -0.00096(12)
Zr2 0.01818(13) 0.02078(14) 0.01492(13) 0.00136(12) 0.00116(10) -0.00238(12)
O1 0.0345(12) 0.0213(11) 0.0288(12) 0.0020(9) 0.0148(10) 0.0014(9)
O2 0.0258(11) 0.0203(10) 0.0163(10) -0.0023(8) 0.0082(9) -0.0009(8)
O3 0.0155(10) 0.0456(16) 0.0212(11) -0.0022(10) 0.0047(8) -0.0002(9)
O4 0.0348(13) 0.0330(12) 0.0171(11) 0.0046(9) 0.0012(10) -0.0044(10)
O5 0.0240(11) 0.0201(10) 0.0152(10) 0.0008(8) 0.0020(8) -0.0034(8)
O6 0.0156(9) 0.0307(11) 0.0227(10) -0.0020(11) 0.0024(8) -0.0026(10)
N1 0.0158(11) 0.0214(12) 0.0187(12) -0.0003(10) 0.0069(10) 0.0020(9)
N2 0.0162(12) 0.0258(13) 0.0153(12) -0.0012(10) 0.0026(9) -0.0045(10)
C1 0.0203(15) 0.0206(15) 0.0337(19) 0.0009(13) 0.0095(14) -0.0013(12)
C2 0.0236(16) 0.0223(16) 0.0374(19) 0.0094(14) 0.0095(14) 0.0007(13)
C3 0.0259(17) 0.0251(17) 0.059(3) 0.0167(16) 0.0157(17) 0.0094(13)
C4 0.043(2) 0.0216(16) 0.052(2) 0.0045(16) 0.0288(18) 0.0062(15)
C5 0.040(2) 0.0219(16) 0.041(2) -0.0018(14) 0.0217(17) 0.0064(14)
C6 0.0236(15) 0.0177(15) 0.0357(19) -0.0018(13) 0.0139(14) -0.0022(12)
C7 0.0227(15) 0.0224(15) 0.0211(16) -0.0024(12) 0.0063(13) -0.0006(12)
C8 0.0192(14) 0.0217(15) 0.0162(14) 0.0011(11) 0.0036(12) -0.0005(11)
C9 0.0273(16) 0.0181(14) 0.0145(14) -0.0025(11) 0.0043(12) -0.0014(12)
C10 0.0377(17) 0.0224(14) 0.0187(14) -0.0012(14) 0.0086(12) -0.0091(15)
C11 0.043(2) 0.0278(17) 0.0196(16) -0.0035(13) 0.0118(14) -0.0081(15)
C12 0.0347(17) 0.0253(16) 0.0153(15) -0.0064(12) 0.0079(13) -0.0053(13)
C13 0.0200(14) 0.0195(14) 0.0186(15) -0.0027(11) 0.0053(12) -0.0015(11)
C14 0.0273(15) 0.0175(15) 0.0185(14) -0.0010(11) 0.0066(12) 0.0001(12)
C15 0.057(2) 0.0326(17) 0.0155(14) -0.0059(16) 0.0132(14) -0.0118(18)
C16 0.042(2) 0.051(2) 0.0278(19) 0.0095(17) 0.0131(16) -0.0137(18)
C17 0.073(3) 0.055(2) 0.043(2) 0.022(2) 0.036(2) 0.014(2)
C18 0.131(5) 0.068(3) 0.021(2) -0.006(2) 0.020(2) -0.060(3)
C19 0.0234(16) 0.0296(17) 0.0320(18) 0.0006(14) 0.0136(14) -0.0003(13)
C20 0.0259(15) 0.0408(18) 0.0380(18) -0.0037(18) 0.0153(14) 0.0016(17)
C21 0.0267(14) 0.0144(14) 0.0139(13) 0.0006(10) 0.0050(11) -0.0027(11)
C22 0.0297(16) 0.0173(15) 0.0246(16) -0.0041(11) 0.0075(13) 0.0004(12)
C23 0.0250(16) 0.0265(16) 0.0197(15) -0.0036(12) 0.0004(12) -0.0029(13)
C24 0.0244(15) 0.0185(14) 0.0133(14) 0.0038(11) 0.0022(11) -0.0023(11)
C25 0.0290(16) 0.0219(15) 0.0134(14) -0.0024(11) 0.0044(12) 0.0019(12)
C26 0.0233(15) 0.0272(16) 0.0159(15) -0.0032(12) 0.0039(12) 0.0001(12)
C27 0.041(2) 0.048(2) 0.037(2) -0.0153(17) 0.0067(17) 0.0105(17)
C28 0.0261(19) 0.070(3) 0.041(2) -0.022(2) -0.0066(16) 0.0081(18)
C29 0.0309(18) 0.054(2) 0.0247(18) -0.0155(16) 0.0033(15) 0.0048(16)
C30 0.0295(18) 0.049(2) 0.0217(17) -0.0141(16) 0.0019(14) -0.0012(16)
C31 0.0215(15) 0.0176(14) 0.0164(14) -0.0009(11) 0.0025(12) -0.0026(11)
C32 0.0248(15) 0.0191(14) 0.0166(14) -0.0004(11) 0.0030(12) -0.0042(12)
C33 0.0397(19) 0.0248(16) 0.0157(15) 0.0029(12) 0.0057(13) -0.0042(14)
C34 0.042(2) 0.0218(16) 0.0255(18) -0.0018(13) 0.0109(15) -0.0083(14)
C35 0.0388(19) 0.0181(15) 0.0228(17) -0.0076(12) 0.0091(14) -0.0072(13)
C36 0.0208(15) 0.0267(16) 0.0140(14) -0.0047(12) 0.0032(12) -0.0008(12)
C37 0.084(3) 0.0258(18) 0.038(2) -0.0061(16) 0.027(2) -0.026(2)
C38 0.202(7) 0.036(2) 0.043(3) -0.011(2) 0.046(4) -0.056(3)
C39 0.088(4) 0.063(3) 0.169(6) 0.007(4) 0.077(4) -0.034(3)
C40 0.130(5) 0.034(2) 0.056(3) 0.010(2) 0.029(3) -0.022(3)
C41 0.0206(15) 0.0234(15) 0.0153(14) -0.0023(11) 0.0023(12) -0.0024(12)
C42 0.0212(15) 0.043(2) 0.0133(14) 0.0044(13) 0.0030(12) -0.0008(13)
C43 0.0243(17) 0.048(2) 0.0182(16) 0.0077(15) 0.0007(13) 0.0077(15)
C44 0.034(2) 0.052(2) 0.0230(18) 0.0088(16) 0.0073(15) 0.0124(17)
C45 0.0363(19) 0.063(3) 0.0151(16) 0.0005(16) 0.0053(14) 0.0142(18)
C46 0.0235(16) 0.044(2) 0.0187(16) -0.0047(14) 0.0034(13) 0.0029(14)
C47 0.0155(14) 0.0437(19) 0.0139(15) 0.0009(13) 0.0040(12) 0.0035(13)
C48 0.0241(16) 0.0300(17) 0.0160(15) -0.0026(12) 0.0074(12) -0.0022(13)
C49 0.0138(14) 0.0358(17) 0.0247(16) -0.0043(13) 0.0039(12) -0.0057(12)
C50 0.0181(15) 0.0339(17) 0.0212(16) -0.0019(13) 0.0042(12) -0.0070(12)
C51 0.0209(17) 0.140(5) 0.036(2) 0.014(3) 0.0018(16) 0.017(3)
C52 0.0278(18) 0.043(2) 0.037(2) -0.0051(17) 0.0013(16) 0.0075(16)
C53 0.037(2) 0.0292(18) 0.048(2) 0.0161(16) 0.0094(17) 0.0039(15)
C54 0.070(3) 0.0219(18) 0.079(3) 0.0068(19) 0.045(3) 0.0150(18)
C55 0.056(3) 0.041(2) 0.039(2) 0.0147(18) 0.0033(19) 0.0062(19)
C56 0.058(3) 0.074(3) 0.0209(19) -0.0016(19) -0.0055(18) 0.019(2)
C57 0.0300(18) 0.0379(19) 0.0223(17) -0.0018(14) 0.0038(14) 0.0029(14)
C58 0.0229(16) 0.0407(19) 0.0143(15) -0.0002(13) -0.0010(12) 0.0029(14)
C59 0.044(2) 0.047(2) 0.0261(18) 0.0123(16) 0.0074(16) 0.0131(17)
C60 0.046(2) 0.072(3) 0.045(2) 0.026(2) 0.024(2) 0.010(2)
C61 0.035(2) 0.069(3) 0.051(3) 0.008(2) 0.0114(19) 0.015(2)
C62 0.035(2) 0.046(2) 0.043(2) -0.0033(18) 0.0044(18) 0.0059(17)
C63 0.0323(19) 0.0345(19) 0.0273(18) -0.0053(15) -0.0003(15) -0.0004(14)
C64 0.0195(14) 0.0307(16) 0.0264(15) -0.0030(16) 0.0096(12) -0.0051(15)
C65 0.0139(12) 0.0316(15) 0.0244(14) 0.0004(15) 0.0085(11) 0.0019(14)
C66 0.0223(17) 0.048(2) 0.044(2) -0.0185(18) 0.0170(16) -0.0082(15)
C67 0.026(2) 0.156(6) 0.059(3) -0.066(4) 0.019(2) -0.021(3)
C68 0.029(2) 0.253(9) 0.027(2) 0.008(5) 0.0033(19) 0.013(5)
C69 0.041(3) 0.186(7) 0.055(4) 0.071(4) 0.023(3) 0.054(4)
C70 0.033(2) 0.057(3) 0.051(3) 0.017(2) 0.0251(19) 0.0168(18)
C71 0.0278(17) 0.0253(17) 0.0306(19) -0.0054(14) -0.0013(14) -0.0001(13)
C72 0.0340(19) 0.0319(19) 0.035(2) 0.0004(15) 0.0002(16) -0.0052(15)
C73 0.052(2) 0.034(2) 0.049(2) -0.0026(17) 0.0107(19) -0.0115(17)
C74 0.110(5) 0.049(3) 0.073(4) 0.012(3) 0.028(3) -0.024(3)
C75 0.118(5) 0.039(3) 0.114(5) 0.032(3) -0.003(4) -0.010(3)
C76 0.078(4) 0.038(3) 0.146(6) 0.006(3) -0.004(4) 0.015(3)
C77 0.048(2) 0.041(3) 0.108(4) 0.011(3) 0.025(3) 0.009(2)
C78 0.0252(15) 0.0316(18) 0.0307(17) 0.0074(17) 0.0055(13) -0.0037(16)
C79 0.0148(14) 0.0381(19) 0.0206(16) 0.0053(13) 0.0027(12) -0.0092(13)
C80 0.0183(16) 0.052(2) 0.0258(18) 0.0014(16) 0.0017(13) -0.0121(15)
C81 0.0275(18) 0.049(2) 0.045(2) -0.0157(18) 0.0145(17) -0.0201(16)
C82 0.043(2) 0.0234(18) 0.071(3) -0.0006(19) 0.021(2) -0.0041(16)
C83 0.038(2) 0.041(2) 0.050(2) 0.0125(18) 0.0160(18) 0.0020(17)
C84 0.0204(16) 0.043(2) 0.0282(18) 0.0100(15) 0.0043(14) -0.0010(14)

loop_
_atom_type_symbol
_atom_type_description
_atom_type_scat_dispersion_real
_atom_type_scat_dispersion_imag
_atom_type_scat_source
C C 0.0033 0.0016 'International Tables Vol C Tables 4.2.6.8 and 6.1.1.4'
H H 0.0000 0.0000 'International Tables Vol C Tables 4.2.6.8 and 6.1.1.4'
N N 0.0061 0.0033 'International Tables Vol C Tables 4.2.6.8 and 6.1.1.4'
O O 0.0106 0.0060 'International Tables Vol C Tables 4.2.6.8 and 6.1.1.4'
Zr Zr -2.9673 0.5597 'International Tables Vol C Tables 4.2.6.8 and 6.1.1.4'

loop_
_geom_angle_atom_site_label_1
_geom_angle_atom_site_label_2
_geom_angle_atom_site_label_3
_geom_angle
O1 Zr1 O2 158.16(8)
O1 Zr1 O3 82.51(8)
O1 Zr1 N1 79.45(8)
O1 Zr1 C57 97.57(11)
O1 Zr1 C58 105.18(9)
O1 Zr1 C64 93.33(12)
O2 Zr1 O3 84.88(8)
O2 Zr1 N1 79.32(8)
O2 Zr1 C57 97.14(11)
O2 Zr1 C58 95.68(9)
O2 Zr1 C64 96.50(11)
O3 Zr1 C58 108.38(8)
N1 Zr1 O3 67.97(7)
N1 Zr1 C58 173.93(9)
C57 Zr1 O3 77.97(10)
C57 Zr1 N1 145.92(10)
C57 Zr1 C58 30.68(10)
C57 Zr1 C64 110.56(11)
C64 Zr1 O3 171.02(10)
C64 Zr1 N1 103.51(9)
C64 Zr1 C58 80.35(10)
O4 Zr2 O5 159.28(9)
O4 Zr2 O6 85.15(8)
O4 Zr2 N2 79.40(8)
O4 Zr2 C71 101.45(11)
O4 Zr2 C78 92.85(11)
O5 Zr2 O6 87.06(8)
O5 Zr2 N2 79.89(8)
O5 Zr2 C71 96.07(10)
O5 Zr2 C78 94.37(10)
O6 Zr2 N2 69.94(8)
C71 Zr2 O6 80.10(10)
C71 Zr2 N2 149.89(11)
C71 Zr2 C78 101.67(13)
C78 Zr2 O6 177.58(10)
C78 Zr2 N2 108.36(11)
C1 O1 Zr1 141.79(19)
C8 O2 Zr1 143.01(18)
C20 O3 Zr1 112.10(16)
C51 O3 Zr1 127.9(2)
C51 O3 C20 112.8(3)
C42 O4 Zr2 144.8(2)
C31 O5 Zr2 143.68(18)
C50 O6 Zr2 112.77(17)
C52 O6 Zr2 119.6(2)
C52 O6 C50 112.8(2)
C7 N1 Zr1 108.07(16)
C7 N1 C14 105.8(2)
C14 N1 Zr1 106.33(16)
C19 N1 Zr1 115.15(18)
C19 N1 C7 110.1(2)
C19 N1 C14 110.9(2)
C41 N2 Zr2 109.24(16)
C41 N2 C48 104.5(2)
C48 N2 Zr2 108.12(17)
C49 N2 Zr2 113.55(18)
C49 N2 C41 111.1(2)
C49 N2 C48 109.9(2)
O1 C1 C2 120.0(3)
O1 C1 C6 118.7(3)
C6 C1 C2 121.3(3)
C1 C2 C53 118.7(3)
C3 C2 C1 117.9(3)
C3 C2 C53 123.3(3)
C2 C3 H3 118.6
C2 C3 C4 122.8(3)
C4 C3 H3 118.6
C3 C4 C54 122.0(3)
C5 C4 C3 117.3(3)
C5 C4 C54 120.6(3)
C4 C5 H5 118.7
C4 C5 C6 122.6(3)
C6 C5 H5 118.7
C1 C6 C7 120.2(3)
C5 C6 C1 118.0(3)
C5 C6 C7 121.7(3)
N1 C7 H7A 108.5
N1 C7 H7B 108.5
C6 C7 N1 114.9(2)
C6 C7 H7A 108.5
C6 C7 H7B 108.5
H7A C7 H7B 107.5
O2 C8 C9 120.7(2)
O2 C8 C13 119.3(2)
C13 C8 C9 119.9(3)
C8 C9 C21 121.7(2)
C10 C9 C8 117.4(3)
C10 C9 C21 120.9(3)
C9 C10 H10 118.1
C9 C10 C11 123.9(3)
C11 C10 H10 118.1
C10 C11 C15 120.8(3)
C12 C11 C10 116.6(3)
C12 C11 C15 122.6(3)
C11 C12 H12 118.7
C13 C12 C11 122.6(3)
C13 C12 H12 118.7
C8 C13 C14 119.2(3)
C12 C13 C8 119.4(3)
C12 C13 C14 121.4(3)
N1 C14 H14A 108.5
N1 C14 H14B 108.5
C13 C14 N1 115.0(2)
C13 C14 H14A 108.5
C13 C14 H14B 108.5
H14A C14 H14B 107.5
C11 C15 C18 111.0(3)
C16 C15 C11 110.2(3)
C16 C15 C17 108.0(3)
C16 C15 C18 106.3(3)
C17 C15 C11 109.4(3)
C17 C15 C18 111.8(3)
C15 C16 H16A 109.5
C15 C16 H16B 109.5
C15 C16 H16C 109.5
H16A C16 H16B 109.5
H16A C16 H16C 109.5
H16B C16 H16C 109.5
C15 C17 H17A 109.5
C15 C17 H17B 109.5
C15 C17 H17C 109.5
H17A C17 H17B 109.5
H17A C17 H17C 109.5
H17B C17 H17C 109.5
C15 C18 H18A 109.5
C15 C18 H18B 109.5
C15 C18 H18C 109.5
H18A C18 H18B 109.5
H18A C18 H18C 109.5
H18B C18 H18C 109.5
N1 C19 H19A 109.0
N1 C19 H19B 109.0
N1 C19 C20 112.8(2)
H19A C19 H19B 107.8
C20 C19 H19A 109.0
C20 C19 H19B 109.0
O3 C20 C19 107.4(3)
O3 C20 H20A 110.2
O3 C20 H20B 110.2
C19 C20 H20A 110.2
C19 C20 H20B 110.2
H20A C20 H20B 108.5
C22 C21 C9 119.7(2)
C26 C21 C9 120.1(3)
C26 C21 C22 120.1(3)
C21 C22 C23 119.5(3)
C21 C22 C27 121.5(3)
C23 C22 C27 119.0(3)
C22 C23 C28 119.0(3)
C24 C23 C22 119.9(3)
C24 C23 C28 121.1(3)
C23 C24 C32 119.2(3)
C25 C24 C23 120.8(3)
C25 C24 C32 119.9(3)
C24 C25 C26 120.0(3)
C24 C25 C29 121.7(3)
C26 C25 C29 118.3(3)
C21 C26 C25 119.5(3)
C21 C26 C30 120.7(3)
C25 C26 C30 119.8(3)
C22 C27 H27A 109.5
C22 C27 H27B 109.5
C22 C27 H27C 109.5
H27A C27 H27B 109.5
H27A C27 H27C 109.5
H27B C27 H27C 109.5
C23 C28 H28A 109.5
C23 C28 H28B 109.5
C23 C28 H28C 109.5
H28A C28 H28B 109.5
H28A C28 H28C 109.5
H28B C28 H28C 109.5
C25 C29 H29A 109.5
C25 C29 H29B 109.5
C25 C29 H29C 109.5
H29A C29 H29B 109.5
H29A C29 H29C 109.5
H29B C29 H29C 109.5
C26 C30 H30A 109.5
C26 C30 H30B 109.5
C26 C30 H30C 109.5
H30A C30 H30B 109.5
H30A C30 H30C 109.5
H30B C30 H30C 109.5
O5 C31 C32 121.0(2)
O5 C31 C36 118.9(3)
C36 C31 C32 120.1(3)
C31 C32 C24 122.8(2)
C33 C32 C24 119.2(3)
C33 C32 C31 118.0(3)
C32 C33 H33 118.6
C34 C33 C32 122.9(3)
C34 C33 H33 118.6
C33 C34 C37 119.4(3)
C35 C34 C33 117.0(3)
C35 C34 C37 123.6(3)
C34 C35 H35 118.9
C34 C35 C36 122.1(3)
C36 C35 H35 118.9
C31 C36 C41 119.5(3)
C35 C36 C31 119.8(3)
C35 C36 C41 120.6(3)
C38 C37 C34 111.3(3)
C38 C37 C39 110.6(4)
C38 C37 C40 108.3(4)
C39 C37 C34 108.5(4)
C40 C37 C34 109.7(3)
C40 C37 C39 108.4(4)
C37 C38 H38A 109.5
C37 C38 H38B 109.5
C37 C38 H38C 109.5
H38A C38 H38B 109.5
H38A C38 H38C 109.5
H38B C38 H38C 109.5
C37 C39 H39A 109.5
C37 C39 H39B 109.5
C37 C39 H39C 109.5
H39A C39 H39B 109.5
H39A C39 H39C 109.5
H39B C39 H39C 109.5
C37 C40 H40A 109.5
C37 C40 H40B 109.5
C37 C40 H40C 109.5
H40A C40 H40B 109.5
H40A C40 H40C 109.5
H40B C40 H40C 109.5
N2 C41 C36 116.6(2)
N2 C41 H41A 108.2
N2 C41 H41B 108.2
C36 C41 H41A 108.2
C36 C41 H41B 108.2
H41A C41 H41B 107.3
O4 C42 C43 119.6(3)
O4 C42 C47 119.2(3)
C47 C42 C43 121.2(3)
C42 C43 C55 119.8(3)
C44 C43 C42 118.1(3)
C44 C43 C55 122.1(3)
C43 C44 H44 118.8
C43 C44 C45 122.4(3)
C45 C44 H44 118.8
C44 C45 C56 120.6(3)
C46 C45 C44 117.7(3)
C46 C45 C56 121.6(4)
C45 C46 H46 119.1
C45 C46 C47 121.9(3)
C47 C46 H46 119.1
C42 C47 C48 121.5(3)
C46 C47 C42 118.6(3)
C46 C47 C48 119.6(3)
N2 C48 H48A 108.1
N2 C48 H48B 108.1
C47 C48 N2 116.9(2)
C47 C48 H48A 108.1
C47 C48 H48B 108.1
H48A C48 H48B 107.3
N2 C49 H49A 109.5
N2 C49 H49B 109.5
N2 C49 C50 110.8(2)
H49A C49 H49B 108.1
C50 C49 H49A 109.5
C50 C49 H49B 109.5
O6 C50 C49 109.1(2)
O6 C50 H50A 109.9
O6 C50 H50B 109.9
C49 C50 H50A 109.9
C49 C50 H50B 109.9
H50A C50 H50B 108.3
O3 C51 H51A 109.5
O3 C51 H51B 109.5
O3 C51 H51C 109.5
H51A C51 H51B 109.5
H51A C51 H51C 109.5
H51B C51 H51C 109.5
O6 C52 H52A 109.5
O6 C52 H52B 109.5
O6 C52 H52C 109.5
H52A C52 H52B 109.5
H52A C52 H52C 109.5
H52B C52 H52C 109.5
C2 C53 H53A 109.5
C2 C53 H53B 109.5
C2 C53 H53C 109.5
H53A C53 H53B 109.5
H53A C53 H53C 109.5
H53B C53 H53C 109.5
C4 C54 H54A 109.5
C4 C54 H54B 109.5
C4 C54 H54C 109.5
H54A C54 H54B 109.5
H54A C54 H54C 109.5
H54B C54 H54C 109.5
C43 C55 H55A 109.5
C43 C55 H55B 109.5
C43 C55 H55C 109.5
H55A C55 H55B 109.5
H55A C55 H55C 109.5
H55B C55 H55C 109.5
C45 C56 H56A 109.5
C45 C56 H56B 109.5
C45 C56 H56C 109.5
H56A C56 H56B 109.5
H56A C56 H56C 109.5
H56B C56 H56C 109.5
Zr1 C57 H57A 112.5
Zr1 C57 H57B 112.5
H57A C57 H57B 110.0
C58 C57 Zr1 96.5(2)
C58 C57 H57A 112.5
C58 C57 H57B 112.5
C57 C58 Zr1 52.85(16)
C59 C58 Zr1 107.7(2)
C59 C58 C57 122.1(3)
C59 C58 C63 116.8(3)
C63 C58 Zr1 104.5(2)
C63 C58 C57 120.7(3)
C58 C59 H59 119.0
C60 C59 C58 122.0(4)
C60 C59 H59 119.0
C59 C60 H60 120.0
C59 C60 C61 119.9(4)
C61 C60 H60 120.0
C60 C61 H61 120.1
C60 C61 C62 119.9(4)
C62 C61 H61 120.1
C61 C62 H62 119.9
C63 C62 C61 120.3(4)
C63 C62 H62 119.9
C58 C63 H63 119.5
C62 C63 C58 121.0(3)
C62 C63 H63 119.5
Zr1 C64 H64A 107.7
Zr1 C64 H64B 107.7
H64A C64 H64B 107.1
C65 C64 Zr1 118.48(18)
C65 C64 H64A 107.7
C65 C64 H64B 107.7
C66 C65 C64 122.4(3)
C66 C65 C70 118.4(3)
C70 C65 C64 119.2(3)
C65 C66 H66 120.0
C65 C66 C67 119.9(5)
C67 C66 H66 120.0
C66 C67 H67 119.3
C68 C67 C66 121.4(5)
C68 C67 H67 119.3
C67 C68 H68 120.8
C67 C68 C69 118.3(4)
C69 C68 H68 120.8
C68 C69 H69 119.7
C70 C69 C68 120.7(6)
C70 C69 H69 119.7
C65 C70 H70 119.4
C69 C70 C65 121.2(5)
C69 C70 H70 119.4
Zr2 C71 H71A 106.2
Zr2 C71 H71B 106.2
H71A C71 H71B 106.3
C72 C71 Zr2 124.7(2)
C72 C71 H71A 106.2
C72 C71 H71B 106.2
C73 C72 C71 120.7(3)
C77 C72 C71 122.6(4)
C77 C72 C73 116.8(4)
C72 C73 H73 118.4
C74 C73 C72 123.2(5)
C74 C73 H73 118.4
C73 C74 H74 120.3
C73 C74 C75 119.3(5)
C75 C74 H74 120.3
C74 C75 H75 120.4
C76 C75 C74 119.2(5)
C76 C75 H75 120.4
C75 C76 H76 120.3
C75 C76 C77 119.3(6)
C77 C76 H76 120.3
C72 C77 C76 122.1(5)
C72 C77 H77 119.0
C76 C77 H77 119.0
Zr2 C78 H78A 108.7
Zr2 C78 H78B 108.7
H78A C78 H78B 107.6
C79 C78 Zr2 114.1(2)
C79 C78 H78A 108.7
C79 C78 H78B 108.7
C80 C79 C78 122.7(3)
C80 C79 C84 116.3(3)
C84 C79 C78 120.9(3)
C79 C80 H80 119.3
C79 C80 C81 121.4(3)
C81 C80 H80 119.3
C80 C81 H81 120.0
C82 C81 C80 120.0(4)
C82 C81 H81 120.0
C81 C82 H82 120.1
C81 C82 C83 119.7(4)
C83 C82 H82 120.1
C82 C83 H83 119.5
C84 C83 C82 121.1(4)
C84 C83 H83 119.5
C79 C84 H84 119.2
C83 C84 C79 121.5(3)
C83 C84 H84 119.2

loop_
_geom_bond_atom_site_label_1
_geom_bond_atom_site_label_2
_geom_bond_distance
Zr1 O1 1.985(2)
Zr1 O2 1.991(2)
Zr1 O3 2.490(2)
Zr1 N1 2.469(2)
Zr1 C57 2.259(3)
Zr1 C58 2.816(3)
Zr1 C64 2.327(3)
Zr2 O4 1.984(2)
Zr2 O5 1.991(2)
Zr2 O6 2.4241(19)
Zr2 N2 2.469(2)
Zr2 C71 2.242(3)
Zr2 C78 2.304(3)
O1 C1 1.350(4)
O2 C8 1.342(3)
O3 C20 1.441(4)
O3 C51 1.418(4)
O4 C42 1.353(4)
O5 C31 1.351(3)
O6 C50 1.454(4)
O6 C52 1.435(4)
N1 C7 1.506(4)
N1 C14 1.511(4)
N1 C19 1.489(4)
N2 C41 1.497(4)
N2 C48 1.512(4)
N2 C49 1.486(4)
C1 C2 1.406(4)
C1 C6 1.403(5)
C2 C3 1.378(5)
C2 C53 1.520(5)
C3 H3 0.9300
C3 C4 1.409(5)
C4 C5 1.380(5)
C4 C54 1.520(5)
C5 H5 0.9300
C5 C6 1.396(4)
C6 C7 1.491(4)
C7 H7A 0.9700
C7 H7B 0.9700
C8 C9 1.416(4)
C8 C13 1.399(4)
C9 C10 1.387(4)
C9 C21 1.497(4)
C10 H10 0.9300
C10 C11 1.392(4)
C11 C12 1.385(4)
C11 C15 1.533(4)
C12 H12 0.9300
C12 C13 1.382(4)
C13 C14 1.509(4)
C14 H14A 0.9700
C14 H14B 0.9700
C15 C16 1.525(5)
C15 C17 1.526(5)
C15 C18 1.559(5)
C16 H16A 0.9600
C16 H16B 0.9600
C16 H16C 0.9600
C17 H17A 0.9600
C17 H17B 0.9600
C17 H17C 0.9600
C18 H18A 0.9600
C18 H18B 0.9600
C18 H18C 0.9600
C19 H19A 0.9700
C19 H19B 0.9700
C19 C20 1.503(5)
C20 H20A 0.9700
C20 H20B 0.9700
C21 C22 1.408(4)
C21 C26 1.408(4)
C22 C23 1.417(4)
C22 C27 1.521(4)
C23 C24 1.393(4)
C23 C28 1.506(5)
C24 C25 1.393(4)
C24 C32 1.493(4)
C25 C26 1.415(4)
C25 C29 1.509(4)
C26 C30 1.509(4)
C27 H27A 0.9600
C27 H27B 0.9600
C27 H27C 0.9600
C28 H28A 0.9600
C28 H28B 0.9600
C28 H28C 0.9600
C29 H29A 0.9600
C29 H29B 0.9600
C29 H29C 0.9600
C30 H30A 0.9600
C30 H30B 0.9600
C30 H30C 0.9600
C31 C32 1.400(4)
C31 C36 1.392(4)
C32 C33 1.399(4)
C33 H33 0.9300
C33 C34 1.398(4)
C34 C35 1.380(4)
C34 C37 1.535(5)
C35 H35 0.9300
C35 C36 1.391(4)
C36 C41 1.518(4)
C37 C38 1.516(6)
C37 C39 1.531(7)
C37 C40 1.525(6)
C38 H38A 0.9600
C38 H38B 0.9600
C38 H38C 0.9600
C39 H39A 0.9600
C39 H39B 0.9600
C39 H39C 0.9600
C40 H40A 0.9600
C40 H40B 0.9600
C40 H40C 0.9600
C41 H41A 0.9700
C41 H41B 0.9700
C42 C43 1.408(4)
C42 C47 1.393(5)
C43 C44 1.374(5)
C43 C55 1.492(5)
C44 H44 0.9300
C44 C45 1.407(6)
C45 C46 1.387(5)
C45 C56 1.501(5)
C46 H46 0.9300
C46 C47 1.391(4)
C47 C48 1.507(4)
C48 H48A 0.9700
C48 H48B 0.9700
C49 H49A 0.9700
C49 H49B 0.9700
C49 C50 1.511(4)
C50 H50A 0.9700
C50 H50B 0.9700
C51 H51A 0.9600
C51 H51B 0.9600
C51 H51C 0.9600
C52 H52A 0.9600
C52 H52B 0.9600
C52 H52C 0.9600
C53 H53A 0.9600
C53 H53B 0.9600
C53 H53C 0.9600
C54 H54A 0.9600
C54 H54B 0.9600
C54 H54C 0.9600
C55 H55A 0.9600
C55 H55B 0.9600
C55 H55C 0.9600
C56 H56A 0.9600
C56 H56B 0.9600
C56 H56C 0.9600
C57 H57A 0.9700
C57 H57B 0.9700
C57 C58 1.446(5)
C58 C59 1.399(5)
C58 C63 1.426(5)
C59 H59 0.9300
C59 C60 1.384(5)
C60 H60 0.9300
C60 C61 1.385(6)
C61 H61 0.9300
C61 C62 1.394(6)
C62 H62 0.9300
C62 C63 1.379(5)
C63 H63 0.9300
C64 H64A 0.9700
C64 H64B 0.9700
C64 C65 1.470(4)
C65 C66 1.391(5)
C65 C70 1.397(5)
C66 H66 0.9300
C66 C67 1.394(7)
C67 H67 0.9300
C67 C68 1.384(10)
C68 H68 0.9300
C68 C69 1.393(11)
C69 H69 0.9300
C69 C70 1.373(7)
C70 H70 0.9300
C71 H71A 0.9700
C71 H71B 0.9700
C71 C72 1.474(5)
C72 C73 1.383(5)
C72 C77 1.380(6)
C73 H73 0.9300
C73 C74 1.355(6)
C74 H74 0.9300
C74 C75 1.410(9)
C75 H75 0.9300
C75 C76 1.373(9)
C76 H76 0.9300
C76 C77 1.398(7)
C77 H77 0.9300
C78 H78A 0.9700
C78 H78B 0.9700
C78 C79 1.466(5)
C79 C80 1.389(5)
C79 C84 1.409(4)
C80 H80 0.9300
C80 C81 1.410(5)
C81 H81 0.9300
C81 C82 1.348(5)
C82 H82 0.9300
C82 C83 1.378(6)
C83 H83 0.9300
C83 C84 1.360(5)
C84 H84 0.9300

loop_
_platon_squeeze_void_nr
_platon_squeeze_void_average_x
_platon_squeeze_void_average_y
_platon_squeeze_void_average_z
_platon_squeeze_void_volume
_platon_squeeze_void_count_electrons
_platon_squeeze_void_content
1 0.074 0.031 0.413 748 233 ' '
2 -0.090 0.531 0.580 748 233 ' '
